data_7042265
loop_
_publ_author_name
'Bradley, Mark A.'
'Birchall, Chris'
'Blake, Alexander J.'
'Lewis, William'
'Moxey, Graeme J.'
'Kays, Deborah L.'

_publ_section_title
;
 1,8-Bis(silylamido)naphthalene complexes of magnesium and zinc
 synthesised through alkane elimination reactions.
;
_journal_issue 12
_journal_name_full 'Dalton transactions (Cambridge, England : 2003)'
_journal_page_first 4101
_journal_page_last 4110
_journal_paper_doi 10.1039/c7dt00471k
_journal_volume 46
_journal_year 2017
_chemical_formula_moiety 'C80 H84 I2 Mg2 N4 O2 Si4, C4 H10 O'
_chemical_formula_sum 'C84 H94 I2 Mg2 N4 O3 Si4'
_chemical_formula_weight 1622.41
_space_group_crystal_system triclinic
_space_group_IT_number 2
_space_group_name_Hall '-P 1'
_space_group_name_H-M_alt 'P -1'
_symmetry_space_group_name_Hall '-P 1'
_symmetry_space_group_name_H-M 'P -1'
_atom_sites_solution_hydrogens geom
_atom_sites_solution_primary direct
_atom_sites_solution_secondary difmap
_audit_creation_date 2015-07-18
_audit_creation_method
;
Olex2 1.2
(compiled 2015.01.26 svn.r3150 for OlexSys, GUI svn.r4998)
;
_audit_update_record
;
2017-02-07 deposited with the CCDC.
2017-03-01 downloaded from the CCDC.
;
_cell_angle_alpha 69.427(3)
_cell_angle_beta 75.353(4)
_cell_angle_gamma 85.388(4)
_cell_formula_units_Z 1
_cell_length_a 10.827(2)
_cell_length_b 13.846(3)
_cell_length_c 14.987(3)
_cell_measurement_reflns_used 2267
_cell_measurement_temperature 90(2)
_cell_measurement_theta_max 26.61
_cell_measurement_theta_min 2.35
_cell_volume 2035.0(7)
_computing_cell_refinement 'Bruker SAINT version 6.36A (Bruker, 2002)'
_computing_data_collection 'Bruker SMART version 5.625 (Bruker, 2001)'
_computing_data_reduction 'Bruker SAINT; SHELXTL (Sheldrick, 2008)'
_computing_molecular_graphics 'Olex2 (Dolomanov et al., 2009)'
_computing_publication_material 'Olex2 (Dolomanov et al., 2009)'
_computing_structure_refinement 'ShelXL (Sheldrick, 2008)'
_computing_structure_solution 'XS (Sheldrick, 2008)'
_diffrn_ambient_environment 'N2 gas'
_diffrn_ambient_temperature 90(2)
_diffrn_crystal_treatment 'flash frozen in gaseous N2'
_diffrn_detector_area_resol_mean 8.366
_diffrn_measured_fraction_theta_full 0.994
_diffrn_measured_fraction_theta_max 0.979
_diffrn_measurement_device_type 'Bruker SMART APEX CCD area detector'
_diffrn_measurement_method '\w and \f scans'
_diffrn_measurement_specimen_support 'MiTeGen micromount'
_diffrn_radiation_monochromator graphite
_diffrn_radiation_type MoK\a
_diffrn_radiation_wavelength 0.71073
_diffrn_reflns_av_R_equivalents 0.0595
_diffrn_reflns_av_unetI/netI 0.1147
_diffrn_reflns_Laue_measured_fraction_full 0.994
_diffrn_reflns_Laue_measured_fraction_max 0.979
_diffrn_reflns_limit_h_max 14
_diffrn_reflns_limit_h_min -14
_diffrn_reflns_limit_k_max 17
_diffrn_reflns_limit_k_min -17
_diffrn_reflns_limit_l_max 19
_diffrn_reflns_limit_l_min -19
_diffrn_reflns_number 17889
_diffrn_reflns_point_group_measured_fraction_full 0.994
_diffrn_reflns_point_group_measured_fraction_max 0.979
_diffrn_reflns_theta_full 25.242
_diffrn_reflns_theta_max 27.526
_diffrn_reflns_theta_min 2.149
_diffrn_source 'sealed tube'
_diffrn_standards_number 0
_exptl_absorpt_coefficient_mu 0.896
_exptl_absorpt_correction_T_max 0.7456
_exptl_absorpt_correction_T_min 0.6188
_exptl_absorpt_correction_type multi-scan
_exptl_absorpt_process_details
;
SADABS-2007/2 (Bruker,2007) was used for absorption correction.
wR2(int) was 0.0765 before and 0.0518 after correction.
The Ratio of minimum to maximum transmission is 0.8299.
The \l/2 correction factor is 0.0015.
;
_exptl_crystal_colour red
_exptl_crystal_colour_primary red
_exptl_crystal_density_diffrn 1.324
_exptl_crystal_description plate
_exptl_crystal_F_000 836
_exptl_crystal_size_max 0.05
_exptl_crystal_size_mid 0.04
_exptl_crystal_size_min 0.03
_refine_diff_density_max 0.524
_refine_diff_density_min -1.099
_refine_diff_density_rms 0.107
_refine_ls_extinction_method none
_refine_ls_goodness_of_fit_ref 1.201
_refine_ls_hydrogen_treatment constr
_refine_ls_matrix_type full
_refine_ls_number_parameters 530
_refine_ls_number_reflns 9167
_refine_ls_number_restraints 360
_refine_ls_restrained_S_all 1.184
_refine_ls_R_factor_all 0.1283
_refine_ls_R_factor_gt 0.0838
_refine_ls_shift/su_max 0.000
_refine_ls_shift/su_mean 0.000
_refine_ls_structure_factor_coef Fsqd
_refine_ls_weighting_details 'w=1/[\s^2^(Fo^2^)+(0.0202P)^2^+1.2799P] where P=(Fo^2^+2Fc^2^)/3'
_refine_ls_weighting_scheme calc
_refine_ls_wR_factor_gt 0.1228
_refine_ls_wR_factor_ref 0.1385
_reflns_Friedel_coverage 0.000
_reflns_number_gt 6208
_reflns_number_total 9167
_reflns_threshold_expression 'I > 2\s(I)'
_cod_data_source_file c7dt00471k1.cif
_cod_data_source_block 8
_cod_depositor_comments 'Adding full bibliography for 7042258--7042265.cif.'
_cod_database_code 7042265
_nottingham_internal_coll_name MGMBLF
_nottingham_internal_coll_number 10987
_nottingham_internal_coll_client MB/DLK
_nottingham_internal_solution_user mb
_nottingham_internal_refinement_date 18/7/2015
_nottingham_internal_refinement_user pczwl/MB
_nottingham_internal_validation_date 18/7/2015
_nottingham_internal_validation_user pczwl
_nottingham_internal_archive_date 18/7/2015
_shelx_shelxl_version_number 2014/7
_shelx_space_group_comment
;
The symmetry employed for this shelxl refinement is uniquely defined
by the following loop, which should always be used as a source of
symmetry information in preference to the above space-group names.
They are only intended as comments.
;
_olex2_refinement_description
;
1. Fixed Uiso
 At 1.2 times of:
  All C(H) groups, All C(H,H) groups
 At 1.5 times of:
  All C(H,H,H) groups
2. Restrained distances
 Si1-C18 \\sim Si1-C18A
 with sigma of 0.02
 C19A-C18A \\sim C19-C18 \\sim C23A-C18A \\sim C23-C18
 with sigma of 0.02
 Si1-C18 \\sim Si1-C18A
 with sigma of 0.02
 C20-C19 \\sim C20A-C19A \\sim C23A-C22A \\sim C23-C22
 with sigma of 0.02
 C18-C20 \\sim C18-C22 \\sim C18A-C20A \\sim C18A-C22A
 with sigma of 0.02
 C19-C23 \\sim C19A-C23A
 with sigma of 0.02
 C20-C22 \\sim C20A-C22A
 with sigma of 0.02
 C22A-C21A \\sim C22-C21 \\sim C21A-C20A \\sim C21-C20
 with sigma of 0.02
 C19-C21 \\sim C23-C21 \\sim C19A-C21A \\sim C21A-C23A
 with sigma of 0.02
3. Uiso/Uaniso restraints and constraints
Si1 \\sim C18 \\sim C18A \\sim C19 \\sim C19A \\sim C20 \\sim C20A \\sim C21
\\sim C21A \\sim C22 \\sim C22A \\sim C23 \\sim C23A: within 2A with sigma of
0.02 and sigma for terminal atoms of 0.04
O2 \\sim C41 \\sim C41 \\sim C43 \\sim C44: within 2A with sigma of 0.01 and
sigma for terminal atoms of 0.02
4. Rigid body (RIGU) restrains
 Si1, C18, C18A, C19, C19A, C20, C20A, C21, C21A, C22, C22A, C23, C23A
 with sigma for 1-2 distances of 0.004 and sigma for 1-3 distances of 0.004
 O2, C41, H41A, H41B, C42, H42A, H42B, H42C, C43, H43A, H43B, C44
 with sigma for 1-2 distances of 0.004 and sigma for 1-3 distances of 0.004
5. Others
 Sof(C18)=Sof(C19)=Sof(H19)=Sof(C20)=Sof(H20)=Sof(C21)=Sof(H21)=Sof(C22)=
 Sof(H22)=Sof(C23)=Sof(H23)=1-FVAR(1)
 Sof(C18A)=Sof(C19A)=Sof(H19A)=Sof(C20A)=Sof(H20A)=Sof(C21A)=Sof(H21A)=
 Sof(C22A)=Sof(H22A)=Sof(C23A)=Sof(H23A)=FVAR(1)
 Fixed Sof: O2(0.5) C41(0.5) H41A(0.5) H41B(0.5) C42(0.5) H42A(0.5) H42B(0.5)
 H42C(0.5) C43(0.5) H43A(0.5) H43B(0.5) C44(0.5) H44A(0.5) H44B(0.5) H44C(0.5)
6.a Ternary CH refined with riding coordinates:
 C6(H6)
6.b Secondary CH2 refined with riding coordinates:
 C37(H37A,H37B), C39(H39A,H39B), C41(H41A,H41B), C43(H43A,H43B)
6.c Aromatic/amide H refined with riding coordinates:
 C2(H2), C3(H3), C4(H4), C7(H7), C8(H8), C13(H13), C14(H14), C15(H15),
 C16(H16), C17(H17), C19(H19), C19A(H19A), C20(H20), C20A(H20A), C21(H21),
 C21A(H21A), C22(H22), C22A(H22A), C23(H23), C23A(H23A), C26(H26), C27(H27),
 C28(H28), C29(H29), C30(H30), C32(H32), C33(H33), C34(H34), C35(H35), C36(H36)
6.d Idealised Me refined as rotating group:
 C11(H11A,H11B,H11C), C24(H24A,H24B,H24C), C38(H38A,H38B,H38C), C40(H40A,H40B,
 H40C), C42(H42A,H42B,H42C), C44(H44A,H44B,H44C)
;
_olex2_exptl_crystal_mounting_method 'in fomblin film on a micromount'
_olex2_submission_special_instructions 'No special instructions were received'

loop_
_space_group_symop_operation_xyz
'x, y, z'
'-x, -y, -z'

loop_
_atom_site_label
_atom_site_type_symbol
_atom_site_fract_x
_atom_site_fract_y
_atom_site_fract_z
_atom_site_U_iso_or_equiv
_atom_site_adp_type
_atom_site_occupancy
_atom_site_site_symmetry_order
_atom_site_calc_flag
_atom_site_refinement_flags_posn
_atom_site_refinement_flags_adp
_atom_site_refinement_flags_occupancy
_atom_site_disorder_assembly
_atom_site_disorder_group
I1 I 0.14068(5) 0.43820(3) 0.32646(3) 0.04533(16) Uani 1 1 d . . . . .
Si1 Si 0.29557(18) 0.70447(13) 0.36169(13) 0.0374(5) Uani 1 1 d D U . . .
Si2 Si 0.30271(15) 0.68411(12) -0.01085(12) 0.0279(4) Uani 1 1 d . . . . .
Mg1 Mg 0.14131(19) 0.64173(14) 0.22832(14) 0.0305(5) Uani 1 1 d . . . . .
O1 O -0.0534(4) 0.6660(3) 0.2630(3) 0.0362(10) Uani 1 1 d . . . . .
N1 N 0.2106(4) 0.7418(3) 0.2729(3) 0.0289(11) Uani 1 1 d . . . . .
N2 N 0.2163(4) 0.7333(3) 0.0811(3) 0.0231(10) Uani 1 1 d . . . . .
C1 C 0.1524(5) 0.8345(4) 0.2402(4) 0.0258(13) Uani 1 1 d . . . . .
C2 C 0.1038(5) 0.8934(4) 0.3015(4) 0.0300(14) Uani 1 1 d . . . . .
H2 H 0.1151 0.8687 0.3666 0.036 Uiso 1 1 calc R . . . .
C3 C 0.0411(5) 0.9846(4) 0.2713(4) 0.0271(13) Uani 1 1 d . . . . .
H3 H 0.0072 1.0200 0.3160 0.033 Uiso 1 1 calc R . . . .
C4 C 0.0265(5) 1.0257(4) 0.1753(4) 0.0277(13) Uani 1 1 d . . . . .
H4 H -0.0172 1.0889 0.1548 0.033 Uiso 1 1 calc R . . . .
C5 C 0.0757(5) 0.9744(4) 0.1100(4) 0.0221(12) Uani 1 1 d . . . . .
C6 C 0.0622(5) 1.0217(4) 0.0055(4) 0.0206(12) Uani 1 1 d . . . . .
H6 H 0.0551 1.0982 -0.0117 0.025 Uiso 1 1 calc R . . . .
C7 C 0.1752(5) 0.9979(4) -0.0640(4) 0.0239(12) Uani 1 1 d . . . . .
H7 H 0.2042 1.0467 -0.1281 0.029 Uiso 1 1 calc R . . . .
C8 C 0.2355(5) 0.9088(4) -0.0366(4) 0.0199(11) Uani 1 1 d . . . . .
H8 H 0.3051 0.8933 -0.0825 0.024 Uiso 1 1 calc R . . . .
C9 C 0.1959(5) 0.8335(4) 0.0642(4) 0.0212(12) Uani 1 1 d . . . . .
C10 C 0.1374(5) 0.8782(4) 0.1403(4) 0.0238(12) Uani 1 1 d . . . . .
C11 C 0.1998(8) 0.6408(5) 0.4881(4) 0.064(3) Uani 1 1 d . . . . .
H11A H 0.1494 0.6926 0.5121 0.096 Uiso 1 1 calc GR . . . .
H11B H 0.2568 0.6065 0.5310 0.096 Uiso 1 1 calc GR . . . .
H11C H 0.1423 0.5896 0.4881 0.096 Uiso 1 1 calc GR . . . .
C12 C 0.3838(5) 0.8159(4) 0.3605(4) 0.0287(13) Uani 1 1 d . . . . .
C13 C 0.4145(6) 0.8172(4) 0.4454(5) 0.0348(15) Uani 1 1 d . . . . .
H13 H 0.3842 0.7627 0.5055 0.042 Uiso 1 1 calc R . . . .
C14 C 0.4874(7) 0.8950(5) 0.4447(5) 0.0451(18) Uani 1 1 d . . . . .
H14 H 0.5087 0.8925 0.5032 0.054 Uiso 1 1 calc R . . . .
C15 C 0.5291(7) 0.9766(5) 0.3584(5) 0.052(2) Uani 1 1 d . . . . .
H15 H 0.5792 1.0304 0.3574 0.062 Uiso 1 1 calc R . . . .
C16 C 0.4981(7) 0.9798(5) 0.2740(5) 0.0484(19) Uani 1 1 d . . . . .
H16 H 0.5249 1.0366 0.2150 0.058 Uiso 1 1 calc R . . . .
C17 C 0.4275(6) 0.8999(5) 0.2749(4) 0.0353(15) Uani 1 1 d . . . . .
H17 H 0.4082 0.9024 0.2157 0.042 Uiso 1 1 calc R . . . .
C18 C 0.399(2) 0.6002(13) 0.3446(13) 0.039(3) Uani 0.393(12) 1 d D U P A 2
C18A C 0.4220(14) 0.6149(9) 0.3154(9) 0.037(3) Uani 0.607(12) 1 d D U P A 1
C19 C 0.4052(18) 0.5073(12) 0.4182(12) 0.044(4) Uani 0.393(12) 1 d D U P A 2
H19 H 0.3539 0.4954 0.4828 0.052 Uiso 0.393(12) 1 calc R . P A 2
C19A C 0.4552(13) 0.5178(8) 0.3749(9) 0.046(3) Uani 0.607(12) 1 d D U P A 1
H19A H 0.4194 0.4966 0.4437 0.055 Uiso 0.607(12) 1 calc R . P A 1
C20 C 0.4878(18) 0.4304(11) 0.3973(13) 0.050(4) Uani 0.393(12) 1 d D U P A 2
H20 H 0.4944 0.3666 0.4476 0.060 Uiso 0.393(12) 1 calc R . P A 2
C20A C 0.5383(15) 0.4511(9) 0.3377(10) 0.045(3) Uani 0.607(12) 1 d D U P A 1
H20A H 0.5551 0.3850 0.3806 0.054 Uiso 0.607(12) 1 calc R . P A 1
C21 C 0.559(2) 0.4489(15) 0.3032(14) 0.045(4) Uani 0.393(12) 1 d D U P A 2
H21 H 0.6156 0.3973 0.2895 0.055 Uiso 0.393(12) 1 calc R . P A 2
C21A C 0.5958(11) 0.4808(8) 0.2395(9) 0.042(3) Uani 0.607(12) 1 d D U P A 1
H21A H 0.6529 0.4357 0.2141 0.050 Uiso 0.607(12) 1 calc R . P A 1
C22 C 0.5502(17) 0.5390(14) 0.2279(14) 0.046(3) Uani 0.393(12) 1 d D U P A 2
H22 H 0.5964 0.5484 0.1625 0.056 Uiso 0.393(12) 1 calc R . P A 2
C22A C 0.5703(10) 0.5762(8) 0.1778(9) 0.038(3) Uani 0.607(12) 1 d D U P A 1
H22A H 0.6114 0.5980 0.1099 0.046 Uiso 0.607(12) 1 calc R . P A 1
C23 C 0.471(2) 0.6172(13) 0.2506(13) 0.042(4) Uani 0.393(12) 1 d D U P A 2
H23 H 0.4674 0.6819 0.2007 0.050 Uiso 0.393(12) 1 calc R . P A 2
C23A C 0.4836(14) 0.6414(9) 0.2154(9) 0.039(3) Uani 0.607(12) 1 d D U P A 1
H23A H 0.4656 0.7063 0.1712 0.046 Uiso 0.607(12) 1 calc R . P A 1
C24 C 0.3102(6) 0.5418(4) 0.0487(5) 0.0348(15) Uani 1 1 d . . . . .
H24A H 0.3509 0.5260 0.1036 0.052 Uiso 1 1 calc GR . . . .
H24B H 0.3601 0.5117 0.0007 0.052 Uiso 1 1 calc GR . . . .
H24C H 0.2235 0.5126 0.0732 0.052 Uiso 1 1 calc GR . . . .
C25 C 0.2237(6) 0.7100(4) -0.1147(4) 0.0299(13) Uani 1 1 d . . . . .
C26 C 0.1159(6) 0.6536(5) -0.1035(4) 0.0325(14) Uani 1 1 d . . . . .
H26 H 0.0803 0.6039 -0.0412 0.039 Uiso 1 1 calc R . . . .
C27 C 0.0593(6) 0.6679(5) -0.1802(5) 0.0413(17) Uani 1 1 d . . . . .
H27 H -0.0144 0.6289 -0.1701 0.050 Uiso 1 1 calc R . . . .
C28 C 0.1104(7) 0.7394(6) -0.2720(5) 0.053(2) Uani 1 1 d . . . . .
H28 H 0.0719 0.7495 -0.3250 0.063 Uiso 1 1 calc R . . . .
C29 C 0.2168(7) 0.7952(5) -0.2858(5) 0.0475(19) Uani 1 1 d . . . . .
H29 H 0.2524 0.8438 -0.3487 0.057 Uiso 1 1 calc R . . . .
C30 C 0.2725(6) 0.7814(5) -0.2093(5) 0.0369(15) Uani 1 1 d . . . . .
H30 H 0.3461 0.8211 -0.2206 0.044 Uiso 1 1 calc R . . . .
C31 C 0.4693(6) 0.7370(4) -0.0585(5) 0.0339(15) Uani 1 1 d . . . . .
C32 C 0.5182(6) 0.8028(5) -0.0230(5) 0.0452(18) Uani 1 1 d . . . . .
H32 H 0.4643 0.8257 0.0262 0.054 Uiso 1 1 calc R . . . .
C33 C 0.6454(7) 0.8350(5) -0.0594(6) 0.055(2) Uani 1 1 d . . . . .
H33 H 0.6771 0.8809 -0.0358 0.065 Uiso 1 1 calc R . . . .
C34 C 0.7251(7) 0.8011(5) -0.1289(6) 0.062(2) Uani 1 1 d . . . . .
H34 H 0.8123 0.8220 -0.1520 0.075 Uiso 1 1 calc R . . . .
C35 C 0.6784(6) 0.7364(5) -0.1655(6) 0.053(2) Uani 1 1 d . . . . .
H35 H 0.7330 0.7138 -0.2146 0.063 Uiso 1 1 calc R . . . .
C36 C 0.5533(6) 0.7050(4) -0.1306(5) 0.0399(16) Uani 1 1 d . . . . .
H36 H 0.5225 0.6604 -0.1561 0.048 Uiso 1 1 calc R . . . .
C37 C -0.1068(7) 0.6724(5) 0.3605(4) 0.0449(18) Uani 1 1 d . . . . .
H37A H -0.0370 0.6862 0.3863 0.054 Uiso 1 1 calc R . . . .
H37B H -0.1464 0.6052 0.4053 0.054 Uiso 1 1 calc R . . . .
C38 C -0.2059(7) 0.7561(6) 0.3596(6) 0.062(2) Uani 1 1 d . . . . .
H38A H -0.1669 0.8230 0.3160 0.093 Uiso 1 1 calc GR . . . .
H38B H -0.2384 0.7579 0.4263 0.093 Uiso 1 1 calc GR . . . .
H38C H -0.2765 0.7418 0.3360 0.093 Uiso 1 1 calc GR . . . .
C39 C -0.1411(7) 0.6169(6) 0.2333(5) 0.051(2) Uani 1 1 d . . . . .
H39A H -0.2245 0.6522 0.2388 0.061 Uiso 1 1 calc R . . . .
H39B H -0.1549 0.5440 0.2768 0.061 Uiso 1 1 calc R . . . .
C40 C -0.0879(7) 0.6223(6) 0.1317(5) 0.0524(19) Uani 1 1 d . . . . .
H40A H -0.0753 0.6947 0.0889 0.079 Uiso 1 1 calc GR . . . .
H40B H -0.1470 0.5890 0.1113 0.079 Uiso 1 1 calc GR . . . .
H40C H -0.0058 0.5868 0.1268 0.079 Uiso 1 1 calc GR . . . .
O2 O 0.013(3) -0.004(3) 0.501(3) 0.035(3) Uani 0.5 1 d . U P B -1
C41 C 0.0747(12) 0.0941(10) 0.4567(8) 0.032(3) Uani 0.5 1 d . U P B -1
H41A H 0.0409 0.1377 0.4973 0.038 Uiso 0.5 1 calc R U P B -1
H41B H 0.0578 0.1291 0.3909 0.038 Uiso 0.5 1 calc R U P B -1
C42 C 0.2158(15) 0.0807(13) 0.4472(17) 0.044(4) Uani 0.5 1 d . U P B -1
H42A H 0.2322 0.0461 0.5123 0.067 Uiso 0.5 1 calc GR U P B -1
H42B H 0.2581 0.1484 0.4172 0.067 Uiso 0.5 1 calc GR U P B -1
H42C H 0.2493 0.0387 0.4057 0.067 Uiso 0.5 1 calc GR U P B -1
C43 C -0.1216(12) -0.0006(10) 0.5135(10) 0.040(3) Uani 0.5 1 d . U P B -1
H43A H -0.1432 0.0316 0.4491 0.048 Uiso 0.5 1 calc R U P B -1
H43B H -0.1605 0.0408 0.5554 0.048 Uiso 0.5 1 calc R U P B -1
C44 C -0.1709(16) -0.1082(14) 0.5606(15) 0.045(4) Uani 0.5 1 d . U P B -1
H44A H -0.1746 -0.1316 0.6310 0.067 Uiso 0.5 1 calc GR . P B -1
H44B H -0.1139 -0.1531 0.5308 0.067 Uiso 0.5 1 calc GR . P B -1
H44C H -0.2566 -0.1110 0.5511 0.067 Uiso 0.5 1 calc GR . P B -1

loop_
_atom_site_aniso_label
_atom_site_aniso_U_11
_atom_site_aniso_U_22
_atom_site_aniso_U_33
_atom_site_aniso_U_23
_atom_site_aniso_U_13
_atom_site_aniso_U_12
I1 0.0797(4) 0.0227(2) 0.0382(2) -0.00105(17) -0.0327(2) -0.0097(2)
Si1 0.0488(12) 0.0243(9) 0.0410(10) 0.0020(7) -0.0311(9) -0.0067(8)
Si2 0.0227(9) 0.0210(8) 0.0409(10) -0.0124(7) -0.0071(8) 0.0019(7)
Mg1 0.0367(13) 0.0223(10) 0.0328(11) -0.0027(8) -0.0169(10) -0.0056(9)
O1 0.036(3) 0.041(3) 0.032(2) -0.0070(19) -0.011(2) -0.012(2)
N1 0.033(3) 0.023(3) 0.030(3) -0.001(2) -0.017(2) -0.001(2)
N2 0.022(3) 0.017(2) 0.031(3) -0.0060(19) -0.011(2) 0.0028(18)
C1 0.021(3) 0.029(3) 0.026(3) -0.004(2) -0.010(3) -0.003(2)
C2 0.032(4) 0.037(3) 0.021(3) -0.004(3) -0.013(3) -0.007(3)
C3 0.024(3) 0.038(3) 0.028(3) -0.020(3) -0.009(3) 0.004(3)
C4 0.033(4) 0.025(3) 0.026(3) -0.007(2) -0.011(3) 0.004(2)
C5 0.022(3) 0.027(3) 0.020(3) -0.008(2) -0.008(2) -0.007(2)
C6 0.026(3) 0.016(3) 0.021(3) -0.005(2) -0.011(2) 0.001(2)
C7 0.021(3) 0.028(3) 0.022(3) -0.005(2) -0.006(2) -0.005(2)
C8 0.013(3) 0.023(3) 0.025(3) -0.011(2) -0.003(2) 0.000(2)
C9 0.014(3) 0.020(3) 0.033(3) -0.009(2) -0.010(2) 0.002(2)
C10 0.025(3) 0.022(3) 0.024(3) -0.005(2) -0.010(3) -0.003(2)
C11 0.103(7) 0.049(4) 0.036(4) 0.018(3) -0.041(4) -0.041(4)
C12 0.029(3) 0.021(3) 0.038(3) -0.006(2) -0.017(3) 0.005(2)
C13 0.041(4) 0.023(3) 0.045(4) -0.009(3) -0.023(3) 0.001(3)
C14 0.061(5) 0.040(4) 0.043(4) -0.019(3) -0.020(4) -0.003(3)
C15 0.070(5) 0.051(4) 0.036(4) -0.021(3) 0.000(4) -0.035(4)
C16 0.062(5) 0.044(4) 0.035(4) -0.013(3) 0.006(4) -0.031(4)
C17 0.040(4) 0.036(4) 0.031(3) -0.014(3) -0.007(3) -0.003(3)
C18 0.048(7) 0.025(5) 0.052(6) -0.005(5) -0.038(5) -0.002(5)
C18A 0.045(6) 0.023(4) 0.054(6) -0.007(4) -0.037(4) -0.001(4)
C19 0.048(8) 0.030(5) 0.057(7) -0.006(5) -0.035(6) 0.000(5)
C19A 0.056(6) 0.027(4) 0.056(6) -0.002(4) -0.034(5) 0.001(4)
C20 0.053(8) 0.033(6) 0.063(7) -0.005(5) -0.032(6) 0.007(5)
C20A 0.053(6) 0.025(4) 0.063(6) -0.007(4) -0.038(5) 0.005(4)
C21 0.048(7) 0.027(6) 0.062(7) -0.004(5) -0.034(6) 0.011(5)
C21A 0.044(6) 0.022(5) 0.070(6) -0.010(4) -0.041(5) 0.009(4)
C22 0.054(6) 0.028(6) 0.063(7) -0.007(5) -0.039(6) 0.009(5)
C22A 0.041(5) 0.021(5) 0.063(6) -0.010(4) -0.035(5) 0.005(4)
C23 0.051(6) 0.024(6) 0.055(7) -0.002(5) -0.038(6) 0.007(5)
C23A 0.047(5) 0.018(5) 0.057(6) -0.008(4) -0.033(5) 0.009(4)
C24 0.029(4) 0.024(3) 0.050(4) -0.014(3) -0.006(3) 0.000(3)
C25 0.027(3) 0.028(3) 0.034(3) -0.016(3) 0.000(3) 0.001(3)
C26 0.032(4) 0.037(4) 0.031(3) -0.015(3) -0.006(3) -0.001(3)
C27 0.043(4) 0.050(4) 0.038(4) -0.026(3) -0.002(3) -0.012(3)
C28 0.065(5) 0.067(5) 0.041(4) -0.031(4) -0.014(4) -0.014(4)
C29 0.067(5) 0.050(4) 0.024(3) -0.015(3) 0.005(3) -0.027(4)
C30 0.038(4) 0.035(4) 0.042(4) -0.023(3) 0.000(3) -0.010(3)
C31 0.025(3) 0.019(3) 0.051(4) -0.008(3) -0.002(3) 0.001(2)
C32 0.029(4) 0.032(4) 0.075(5) -0.017(3) -0.016(4) 0.003(3)
C33 0.030(4) 0.025(4) 0.111(7) -0.024(4) -0.024(4) 0.008(3)
C34 0.027(4) 0.033(4) 0.114(7) -0.012(4) -0.012(5) 0.002(3)
C35 0.029(4) 0.027(4) 0.077(5) -0.002(3) 0.007(4) 0.003(3)
C36 0.025(4) 0.022(3) 0.066(5) -0.016(3) 0.003(3) -0.002(3)
C37 0.048(5) 0.055(5) 0.028(3) -0.008(3) -0.006(3) -0.017(4)
C38 0.044(5) 0.088(6) 0.062(5) -0.040(5) -0.004(4) -0.001(4)
C39 0.046(5) 0.071(5) 0.041(4) -0.019(4) -0.012(4) -0.021(4)
C40 0.042(5) 0.071(5) 0.049(4) -0.023(4) -0.012(4) -0.011(4)
O2 0.033(7) 0.046(5) 0.027(3) -0.011(3) -0.009(6) -0.004(5)
C41 0.033(6) 0.049(6) 0.020(5) -0.018(4) -0.007(5) -0.001(5)
C42 0.033(8) 0.043(10) 0.061(11) -0.022(8) -0.012(6) 0.001(6)
C43 0.035(6) 0.050(6) 0.036(6) -0.013(5) -0.011(5) -0.003(5)
C44 0.022(8) 0.052(8) 0.053(9) -0.015(6) -0.002(8) -0.001(6)

loop_
_atom_type_symbol
_atom_type_description
_atom_type_scat_dispersion_real
_atom_type_scat_dispersion_imag
_atom_type_scat_source
C C 0.0033 0.0016 'International Tables Vol C Tables 4.2.6.8 and 6.1.1.4'
H H 0.0000 0.0000 'International Tables Vol C Tables 4.2.6.8 and 6.1.1.4'
I I -0.4742 1.8119 'International Tables Vol C Tables 4.2.6.8 and 6.1.1.4'
Mg Mg 0.0486 0.0363 'International Tables Vol C Tables 4.2.6.8 and 6.1.1.4'
N N 0.0061 0.0033 'International Tables Vol C Tables 4.2.6.8 and 6.1.1.4'
O O 0.0106 0.0060 'International Tables Vol C Tables 4.2.6.8 and 6.1.1.4'
Si Si 0.0817 0.0704 'International Tables Vol C Tables 4.2.6.8 and 6.1.1.4'

loop_
_geom_angle_atom_site_label_1
_geom_angle_atom_site_label_2
_geom_angle_atom_site_label_3
_geom_angle
_geom_angle_site_symmetry_1
_geom_angle_site_symmetry_3
N1 Si1 C11 114.9(3) . .
N1 Si1 C12 111.4(2) . .
N1 Si1 C18 108.2(8) . .
N1 Si1 C18A 101.7(5) . .
C11 Si1 C12 108.3(3) . .
C11 Si1 C18A 113.2(4) . .
C12 Si1 C18A 107.0(6) . .
C18 Si1 C11 100.6(6) . .
C18 Si1 C12 113.1(9) . .
N2 Si2 C24 106.9(2) . .
N2 Si2 C25 113.1(2) . .
N2 Si2 C31 110.3(3) . .
C24 Si2 C25 107.7(3) . .
C24 Si2 C31 108.4(3) . .
C31 Si2 C25 110.3(3) . .
O1 Mg1 I1 98.47(13) . .
O1 Mg1 N2 108.35(18) . .
N1 Mg1 I1 121.05(15) . .
N1 Mg1 O1 102.7(2) . .
N1 Mg1 N2 89.98(19) . .
N2 Mg1 I1 133.20(15) . .
C37 O1 Mg1 115.7(4) . .
C39 O1 Mg1 121.6(4) . .
C39 O1 C37 111.8(5) . .
Si1 N1 Mg1 123.0(2) . .
C1 N1 Si1 127.0(4) . .
C1 N1 Mg1 108.1(3) . .
Si2 N2 Mg1 124.2(2) . .
C9 N2 Si2 122.8(4) . .
C9 N2 Mg1 112.9(4) . .
N1 C1 C2 122.1(5) . .
N1 C1 C10 121.7(5) . .
C2 C1 C10 116.2(5) . .
C1 C2 H2 118.5 . .
C3 C2 C1 123.0(5) . .
C3 C2 H2 118.5 . .
C2 C3 H3 119.8 . .
C2 C3 C4 120.4(5) . .
C4 C3 H3 119.8 . .
C3 C4 H4 120.0 . .
C5 C4 C3 120.0(5) . .
C5 C4 H4 120.0 . .
C4 C5 C6 119.2(5) . .
C4 C5 C10 120.7(5) . .
C10 C5 C6 120.0(5) . .
C5 C6 C6 110.3(5) . 2_575
C5 C6 H6 109.0 . .
C6 C6 H6 109.0 2_575 .
C7 C6 C5 110.9(4) . .
C7 C6 C6 108.7(5) . 2_575
C7 C6 H6 109.0 . .
C6 C7 H7 119.9 . .
C8 C7 C6 120.2(5) . .
C8 C7 H7 119.9 . .
C7 C8 H8 119.5 . .
C7 C8 C9 121.0(5) . .
C9 C8 H8 119.5 . .
N2 C9 C8 120.3(5) . .
N2 C9 C10 124.5(5) . .
C10 C9 C8 115.2(4) . .
C1 C10 C9 123.0(5) . .
C5 C10 C1 119.6(5) . .
C5 C10 C9 117.0(5) . .
Si1 C11 H11A 109.5 . .
Si1 C11 H11B 109.5 . .
Si1 C11 H11C 109.5 . .
H11A C11 H11B 109.5 . .
H11A C11 H11C 109.5 . .
H11B C11 H11C 109.5 . .
C13 C12 Si1 121.3(4) . .
C17 C12 Si1 122.4(5) . .
C17 C12 C13 116.3(5) . .
C12 C13 H13 118.8 . .
C14 C13 C12 122.3(6) . .
C14 C13 H13 118.8 . .
C13 C14 H14 120.2 . .
C13 C14 C15 119.6(6) . .
C15 C14 H14 120.2 . .
C14 C15 H15 120.0 . .
C16 C15 C14 120.0(6) . .
C16 C15 H15 120.0 . .
C15 C16 H16 120.0 . .
C15 C16 C17 120.0(6) . .
C17 C16 H16 120.0 . .
C12 C17 H17 119.1 . .
C16 C17 C12 121.8(6) . .
C16 C17 H17 119.1 . .
C19 C18 Si1 123.9(12) . .
C23 C18 Si1 115.6(11) . .
C23 C18 C19 120.5(12) . .
C19A C18A Si1 124.5(8) . .
C19A C18A C23A 114.4(9) . .
C23A C18A Si1 121.0(7) . .
C18 C19 H19 120.2 . .
C18 C19 C20 119.7(12) . .
C20 C19 H19 120.2 . .
C18A C19A H19A 118.5 . .
C20A C19A C18A 123.0(10) . .
C20A C19A H19A 118.5 . .
C19 C20 H20 120.6 . .
C21 C20 C19 118.8(12) . .
C21 C20 H20 120.6 . .
C19A C20A H20A 119.9 . .
C21A C20A C19A 120.1(11) . .
C21A C20A H20A 119.9 . .
C20 C21 H21 118.7 . .
C20 C21 C22 122.6(15) . .
C22 C21 H21 118.7 . .
C20A C21A H21A 120.2 . .
C20A C21A C22A 119.6(11) . .
C22A C21A H21A 120.2 . .
C21 C22 H22 121.0 . .
C21 C22 C23 118.0(13) . .
C23 C22 H22 121.0 . .
C21A C22A H22A 120.1 . .
C21A C22A C23A 119.9(10) . .
C23A C22A H22A 120.1 . .
C18 C23 C22 120.3(12) . .
C18 C23 H23 119.9 . .
C22 C23 H23 119.9 . .
C18A C23A H23A 118.6 . .
C22A C23A C18A 122.9(9) . .
C22A C23A H23A 118.6 . .
Si2 C24 H24A 109.5 . .
Si2 C24 H24B 109.5 . .
Si2 C24 H24C 109.5 . .
H24A C24 H24B 109.5 . .
H24A C24 H24C 109.5 . .
H24B C24 H24C 109.5 . .
C26 C25 Si2 121.0(4) . .
C26 C25 C30 116.0(6) . .
C30 C25 Si2 122.9(5) . .
C25 C26 H26 119.0 . .
C27 C26 C25 122.1(6) . .
C27 C26 H26 119.0 . .
C26 C27 H27 120.0 . .
C26 C27 C28 119.9(6) . .
C28 C27 H27 120.0 . .
C27 C28 H28 120.2 . .
C29 C28 C27 119.5(6) . .
C29 C28 H28 120.2 . .
C28 C29 H29 119.7 . .
C28 C29 C30 120.6(6) . .
C30 C29 H29 119.7 . .
C25 C30 H30 119.0 . .
C29 C30 C25 121.9(6) . .
C29 C30 H30 119.0 . .
C32 C31 Si2 124.0(5) . .
C32 C31 C36 117.4(6) . .
C36 C31 Si2 118.6(5) . .
C31 C32 H32 119.8 . .
C33 C32 C31 120.4(7) . .
C33 C32 H32 119.8 . .
C32 C33 H33 119.7 . .
C34 C33 C32 120.7(7) . .
C34 C33 H33 119.7 . .
C33 C34 H34 120.1 . .
C33 C34 C35 119.8(7) . .
C35 C34 H34 120.1 . .
C34 C35 H35 120.1 . .
C36 C35 C34 119.8(7) . .
C36 C35 H35 120.1 . .
C31 C36 H36 119.0 . .
C35 C36 C31 121.9(6) . .
C35 C36 H36 119.0 . .
O1 C37 H37A 109.1 . .
O1 C37 H37B 109.1 . .
O1 C37 C38 112.4(5) . .
H37A C37 H37B 107.9 . .
C38 C37 H37A 109.1 . .
C38 C37 H37B 109.1 . .
C37 C38 H38A 109.5 . .
C37 C38 H38B 109.5 . .
C37 C38 H38C 109.5 . .
H38A C38 H38B 109.5 . .
H38A C38 H38C 109.5 . .
H38B C38 H38C 109.5 . .
O1 C39 H39A 109.8 . .
O1 C39 H39B 109.8 . .
O1 C39 C40 109.2(5) . .
H39A C39 H39B 108.3 . .
C40 C39 H39A 109.8 . .
C40 C39 H39B 109.8 . .
C39 C40 H40A 109.5 . .
C39 C40 H40B 109.5 . .
C39 C40 H40C 109.5 . .
H40A C40 H40B 109.5 . .
H40A C40 H40C 109.5 . .
H40B C40 H40C 109.5 . .
C43 O2 C41 115(2) . .
O2 C41 H41A 109.7 . .
O2 C41 H41B 109.7 . .
O2 C41 C42 109.8(15) . .
H41A C41 H41B 108.2 . .
C42 C41 H41A 109.7 . .
C42 C41 H41B 109.7 . .
C41 C42 H42A 109.5 . .
C41 C42 H42B 109.5 . .
C41 C42 H42C 109.5 . .
H42A C42 H42B 109.5 . .
H42A C42 H42C 109.5 . .
H42B C42 H42C 109.5 . .
O2 C43 H43A 110.1 . .
O2 C43 H43B 110.1 . .
O2 C43 C44 107.9(18) . .
H43A C43 H43B 108.4 . .
C44 C43 H43A 110.1 . .
C44 C43 H43B 110.1 . .
C43 C44 H44A 109.5 . .
C43 C44 H44B 109.5 . .
C43 C44 H44C 109.5 . .
H44A C44 H44B 109.5 . .
H44A C44 H44C 109.5 . .
H44B C44 H44C 109.5 . .

loop_
_geom_bond_atom_site_label_1
_geom_bond_atom_site_label_2
_geom_bond_distance
_geom_bond_site_symmetry_2
I1 Mg1 2.6814(19) .
Si1 N1 1.716(5) .
Si1 C11 1.850(7) .
Si1 C12 1.872(6) .
Si1 C18 1.804(12) .
Si1 C18A 1.936(10) .
Si2 N2 1.773(5) .
Si2 C24 1.861(6) .
Si2 C25 1.875(6) .
Si2 C31 1.869(6) .
Mg1 O1 2.069(5) .
Mg1 N1 2.000(5) .
Mg1 N2 2.104(5) .
O1 C37 1.461(7) .
O1 C39 1.446(7) .
N1 C1 1.367(7) .
N2 C9 1.330(6) .
C1 C2 1.414(8) .
C1 C10 1.451(7) .
C2 H2 0.9500 .
C2 C3 1.369(7) .
C3 H3 0.9500 .
C3 C4 1.394(7) .
C4 H4 0.9500 .
C4 C5 1.381(7) .
C5 C6 1.510(7) .
C5 C10 1.419(7) .
C6 C6 1.586(10) 2_575
C6 H6 1.0000 .
C6 C7 1.490(7) .
C7 H7 0.9500 .
C7 C8 1.330(7) .
C8 H8 0.9500 .
C8 C9 1.480(7) .
C9 C10 1.467(7) .
C11 H11A 0.9800 .
C11 H11B 0.9800 .
C11 H11C 0.9800 .
C12 C13 1.399(8) .
C12 C17 1.399(8) .
C13 H13 0.9500 .
C13 C14 1.381(8) .
C14 H14 0.9500 .
C14 C15 1.383(9) .
C15 H15 0.9500 .
C15 C16 1.374(8) .
C16 H16 0.9500 .
C16 C17 1.388(8) .
C17 H17 0.9500 .
C18 C19 1.380(12) .
C18 C23 1.375(13) .
C18A C19A 1.405(10) .
C18A C23A 1.405(11) .
C19 H19 0.9500 .
C19 C20 1.405(14) .
C19A H19A 0.9500 .
C19A C20A 1.395(12) .
C20 H20 0.9500 .
C20 C21 1.368(14) .
C20A H20A 0.9500 .
C20A C21A 1.370(12) .
C21 H21 0.9500 .
C21 C22 1.372(13) .
C21A H21A 0.9500 .
C21A C22A 1.374(11) .
C22 H22 0.9500 .
C22 C23 1.408(13) .
C22A H22A 0.9500 .
C22A C23A 1.402(10) .
C23 H23 0.9500 .
C23A H23A 0.9500 .
C24 H24A 0.9800 .
C24 H24B 0.9800 .
C24 H24C 0.9800 .
C25 C26 1.398(8) .
C25 C30 1.410(8) .
C26 H26 0.9500 .
C26 C27 1.383(8) .
C27 H27 0.9500 .
C27 C28 1.387(9) .
C28 H28 0.9500 .
C28 C29 1.370(9) .
C29 H29 0.9500 .
C29 C30 1.375(8) .
C30 H30 0.9500 .
C31 C32 1.398(8) .
C31 C36 1.402(8) .
C32 H32 0.9500 .
C32 C33 1.393(9) .
C33 H33 0.9500 .
C33 C34 1.369(10) .
C34 H34 0.9500 .
C34 C35 1.385(10) .
C35 H35 0.9500 .
C35 C36 1.368(8) .
C36 H36 0.9500 .
C37 H37A 0.9900 .
C37 H37B 0.9900 .
C37 C38 1.514(10) .
C38 H38A 0.9800 .
C38 H38B 0.9800 .
C38 H38C 0.9800 .
C39 H39A 0.9900 .
C39 H39B 0.9900 .
C39 C40 1.463(9) .
C40 H40A 0.9800 .
C40 H40B 0.9800 .
C40 H40C 0.9800 .
O2 C41 1.42(4) .
O2 C43 1.42(3) .
C41 H41A 0.9900 .
C41 H41B 0.9900 .
C41 C42 1.500(18) .
C42 H42A 0.9800 .
C42 H42B 0.9800 .
C42 H42C 0.9800 .
C43 H43A 0.9900 .
C43 H43B 0.9900 .
C43 C44 1.48(2) .
C44 H44A 0.9800 .
C44 H44B 0.9800 .
C44 H44C 0.9800 .

loop_
_geom_torsion_atom_site_label_1
_geom_torsion_atom_site_label_2
_geom_torsion_atom_site_label_3
_geom_torsion_atom_site_label_4
_geom_torsion
_geom_torsion_site_symmetry_1
_geom_torsion_site_symmetry_4
Si1 N1 C1 C2 -29.8(8) . .
Si1 N1 C1 C10 149.9(4) . .
Si1 C12 C13 C14 175.3(5) . .
Si1 C12 C17 C16 -176.9(5) . .
Si1 C18 C19 C20 179.3(18) . .
Si1 C18 C23 C22 -177(2) . .
Si1 C18A C19A C20A 174.0(13) . .
Si1 C18A C23A C22A -176.3(12) . .
Si2 N2 C9 C8 5.7(7) . .
Si2 N2 C9 C10 -173.0(4) . .
Si2 C25 C26 C27 -177.0(5) . .
Si2 C25 C30 C29 176.5(5) . .
Si2 C31 C32 C33 177.0(5) . .
Si2 C31 C36 C35 -176.7(5) . .
Mg1 O1 C37 C38 139.3(5) . .
Mg1 O1 C39 C40 -43.1(7) . .
Mg1 N1 C1 C2 134.5(5) . .
Mg1 N1 C1 C10 -45.7(6) . .
Mg1 N2 C9 C8 -176.4(4) . .
Mg1 N2 C9 C10 4.9(6) . .
N1 Si1 C12 C13 153.3(5) . .
N1 Si1 C12 C17 -29.6(6) . .
N1 Si1 C18 C19 -129(2) . .
N1 Si1 C18 C23 50(2) . .
N1 C1 C2 C3 -177.6(5) . .
N1 C1 C10 C5 179.7(5) . .
N1 C1 C10 C9 -7.4(8) . .
N2 Si2 C25 C26 -75.1(5) . .
N2 Si2 C25 C30 109.1(5) . .
N2 Si2 C31 C32 2.2(6) . .
N2 Si2 C31 C36 178.7(4) . .
N2 C9 C10 C1 32.0(8) . .
N2 C9 C10 C5 -155.0(5) . .
C1 C2 C3 C4 -2.4(9) . .
C2 C1 C10 C5 -0.5(8) . .
C2 C1 C10 C9 172.3(5) . .
C2 C3 C4 C5 -0.1(8) . .
C3 C4 C5 C6 -178.3(5) . .
C3 C4 C5 C10 2.2(8) . .
C4 C5 C6 C6 -93.5(7) . 2_575
C4 C5 C6 C7 146.0(5) . .
C4 C5 C10 C1 -1.8(8) . .
C4 C5 C10 C9 -175.1(5) . .
C5 C6 C7 C8 33.2(6) . .
C6 C5 C10 C1 178.7(5) . .
C6 C5 C10 C9 5.3(7) . .
C6 C6 C7 C8 -88.2(6) 2_575 .
C6 C7 C8 C9 -2.7(8) . .
C7 C8 C9 N2 152.4(5) . .
C7 C8 C9 C10 -28.8(7) . .
C8 C9 C10 C1 -146.7(5) . .
C8 C9 C10 C5 26.3(7) . .
C10 C1 C2 C3 2.7(8) . .
C10 C5 C6 C6 86.1(7) . 2_575
C10 C5 C6 C7 -34.5(6) . .
C11 Si1 N1 Mg1 -72.4(4) . .
C11 Si1 N1 C1 89.8(6) . .
C11 Si1 C12 C13 25.9(6) . .
C11 Si1 C12 C17 -156.9(5) . .
C11 Si1 C18 C19 -8(2) . .
C11 Si1 C18 C23 170.4(18) . .
C12 Si1 N1 Mg1 164.0(3) . .
C12 Si1 N1 C1 -33.8(6) . .
C12 Si1 C18 C19 107(2) . .
C12 Si1 C18 C23 -74(2) . .
C12 C13 C14 C15 1.9(11) . .
C13 C12 C17 C16 0.5(9) . .
C13 C14 C15 C16 -0.1(12) . .
C14 C15 C16 C17 -1.5(12) . .
C15 C16 C17 C12 1.3(11) . .
C17 C12 C13 C14 -2.1(9) . .
C18 Si1 N1 Mg1 39.1(8) . .
C18 Si1 N1 C1 -158.8(9) . .
C18 Si1 C12 C13 -84.6(8) . .
C18 Si1 C12 C17 92.6(8) . .
C18 C19 C20 C21 -1(3) . .
C18A Si1 N1 Mg1 50.2(5) . .
C18A Si1 N1 C1 -147.6(6) . .
C18A Si1 C12 C13 -96.4(6) . .
C18A Si1 C12 C17 80.8(6) . .
C18A C19A C20A C21A 3(2) . .
C19 C18 C23 C22 1(3) . .
C19 C20 C21 C22 -1(3) . .
C19A C18A C23A C22A 0(2) . .
C19A C20A C21A C22A -1(2) . .
C20 C21 C22 C23 4(4) . .
C20A C21A C22A C23A -1.5(17) . .
C21 C22 C23 C18 -4(3) . .
C21A C22A C23A C18A 1.6(19) . .
C23 C18 C19 C20 1(3) . .
C23A C18A C19A C20A -2(2) . .
C24 Si2 N2 Mg1 0.4(4) . .
C24 Si2 N2 C9 178.1(4) . .
C24 Si2 C25 C26 42.8(6) . .
C24 Si2 C25 C30 -133.1(5) . .
C24 Si2 C31 C32 -114.5(6) . .
C24 Si2 C31 C36 62.0(5) . .
C25 Si2 N2 Mg1 118.8(3) . .
C25 Si2 N2 C9 -63.5(5) . .
C25 Si2 C31 C32 127.8(5) . .
C25 Si2 C31 C36 -55.7(5) . .
C25 C26 C27 C28 0.6(10) . .
C26 C25 C30 C29 0.4(9) . .
C26 C27 C28 C29 0.0(11) . .
C27 C28 C29 C30 -0.4(11) . .
C28 C29 C30 C25 0.2(11) . .
C30 C25 C26 C27 -0.9(9) . .
C31 Si2 N2 Mg1 -117.2(3) . .
C31 Si2 N2 C9 60.5(5) . .
C31 Si2 C25 C26 160.9(5) . .
C31 Si2 C25 C30 -14.9(6) . .
C31 C32 C33 C34 -1.4(11) . .
C32 C31 C36 C35 0.1(9) . .
C32 C33 C34 C35 1.8(11) . .
C33 C34 C35 C36 -1.2(11) . .
C34 C35 C36 C31 0.3(10) . .
C36 C31 C32 C33 0.4(9) . .
C37 O1 C39 C40 174.3(6) . .
C39 O1 C37 C38 -75.8(7) . .
C41 O2 C43 C44 -180(3) . .
C43 O2 C41 C42 -180(2) . .
